data_7239804
loop_
_publ_author_name
'Holzner, Richard'
'Reiter, Dominik'
'Frisch, Philipp'
'Inoue, Shigeyoshi'

_publ_section_title
;
 DMAP-stabilized bis(silyl)silylenes as versatile synthons for
 organosilicon compounds
;
_journal_issue 6
_journal_name_full 'RSC Advances'
_journal_page_first 3402
_journal_page_last 3406
_journal_paper_doi 10.1039/C9RA10628F
_journal_volume 10
_journal_year 2020
_chemical_compound_source 'see text'
_chemical_formula_moiety 'C31 H73 N3 Si7'
_chemical_formula_sum 'C31 H73 N3 Si7'
_chemical_formula_weight 684.55
_chemical_properties_physical Air-sensitive,Moisture-sensitive
_space_group_IT_number 2
_space_group_name_Hall '-P 1'
_space_group_name_H-M_alt 'P -1'
_symmetry_cell_setting triclinic
_symmetry_Int_Tables_number 2
_symmetry_space_group_name_Hall '-P 1'
_symmetry_space_group_name_H-M 'P -1'
_atom_sites_solution_hydrogens geom
_audit_update_record
;
2019-11-25 deposited with the CCDC.	2020-01-06 downloaded from the CCDC.
;
_cell_angle_alpha 97.728(17)
_cell_angle_beta 92.844(18)
_cell_angle_gamma 104.175(19)
_cell_formula_units_Z 2
_cell_length_a 11.515(9)
_cell_length_b 11.940(9)
_cell_length_c 16.100(7)
_cell_measurement_reflns_used 9895
_cell_measurement_temperature 100
_cell_measurement_theta_max 26.6177
_cell_measurement_theta_min 2.4954
_cell_volume 2119(2)
_computing_cell_refinement 'SAINT (Bruker, 2017)'
_computing_data_collection 'APEX III Control Software (Bruker, 2016)'
_computing_data_reduction 'SAINT (Bruker, 2017)'
_computing_molecular_graphics 'PLATON (Spek, 2011)'
_computing_publication_material 'PLATON (Spek, 2011), enCIFer (Allen, 2014)'
_computing_structure_refinement 'SHELXL2014 (Sheldrick, 2014), SHELXLE (Huebschle, 2011)'
_computing_structure_solution 'SHELXT (Sheldrick, 2015)'
_diffrn_ambient_temperature 100
_diffrn_detector ' CMOS plate '
_diffrn_detector_area_resol_mean 16
_diffrn_measured_fraction_theta_full 0.999
_diffrn_measured_fraction_theta_max 0.999
_diffrn_measurement_device ' \k-geometry diffractometer '
_diffrn_measurement_device_type ' Bruker Photon CMOS '
_diffrn_measurement_method ' phi- and omega-rotation '
_diffrn_radiation_monochromator 'Helios optic'
_diffrn_radiation_probe x-ray
_diffrn_radiation_source 'IMS microsource'
_diffrn_radiation_type MoK\a
_diffrn_radiation_wavelength 0.71073
_diffrn_reflns_av_R_equivalents 0.0458
_diffrn_reflns_av_unetI/netI 0.0186
_diffrn_reflns_limit_h_max 13
_diffrn_reflns_limit_h_min -13
_diffrn_reflns_limit_k_max 14
_diffrn_reflns_limit_k_min -14
_diffrn_reflns_limit_l_max 19
_diffrn_reflns_limit_l_min -18
_diffrn_reflns_number 89033
_diffrn_reflns_reduction_process
;
;
_diffrn_reflns_theta_full 25.24
_diffrn_reflns_theta_max 25.35
_diffrn_reflns_theta_min 2.03
_exptl_absorpt_coefficient_mu 0.248
_exptl_absorpt_correction_T_max 0.7454
_exptl_absorpt_correction_T_min 0.7051
_exptl_absorpt_correction_type multi-scan
_exptl_absorpt_process_details 'SADABS 2016/2, Bruker, 2016'
_exptl_crystal_colour 'clear yellow'
_exptl_crystal_density_diffrn 1.073
_exptl_crystal_density_method 'Not Measured'
_exptl_crystal_description fragment
_exptl_crystal_F_000 756
_exptl_crystal_recrystallization_method 'Re-crystallisation from solvent: hexane'
_exptl_crystal_size_max 0.213
_exptl_crystal_size_mid 0.153
_exptl_crystal_size_min 0.059
_refine_diff_density_max 0.634
_refine_diff_density_min -0.258
_refine_diff_density_rms 0.058
_refine_ls_extinction_method none
_refine_ls_goodness_of_fit_ref 1.123
_refine_ls_hydrogen_treatment constr
_refine_ls_matrix_type full
_refine_ls_number_parameters 393
_refine_ls_number_reflns 7757
_refine_ls_number_restraints 0
_refine_ls_restrained_S_all 1.123
_refine_ls_R_factor_all 0.0439
_refine_ls_R_factor_gt 0.0402
_refine_ls_shift/su_max 0.001
_refine_ls_shift/su_mean 0.000
_refine_ls_structure_factor_coef Fsqd
_refine_ls_weighting_details 'W=1/[\S^2^(FO^2^)+(0.0445P)^2^+1.7142P] WHERE P=(FO^2^+2FC^2^)/3'
_refine_ls_weighting_scheme calc
_refine_ls_wR_factor_gt 0.0992
_refine_ls_wR_factor_ref 0.1016
_reflns_number_gt 7180
_reflns_number_total 7757
_reflns_threshold_expression I>2\s(I)
_cod_data_source_file c9ra10628f2.cif
_cod_data_source_block Compound_7a
_cod_depositor_comments 'Adding full bibliography for 7239801--7239804.cif.'
_cod_database_code 7239804

loop_
_space_group_symop_id
_space_group_symop_operation_xyz
1 x,y,z
2 -x,-y,-z

loop_
_atom_site_aniso_label
_atom_site_aniso_U_11
_atom_site_aniso_U_22
_atom_site_aniso_U_33
_atom_site_aniso_U_23
_atom_site_aniso_U_13
_atom_site_aniso_U_12
Si1 0.0149(2) 0.0127(2) 0.0165(3) 0.0007(2) 0.0012(2) 0.0036(2)
Si2 0.0167(3) 0.0157(3) 0.0155(3) 0.0019(2) 0.0017(2) 0.0058(2)
Si3 0.0204(3) 0.0129(2) 0.0163(3) 0.0003(2) -0.0011(2) 0.0056(2)
Si4 0.0260(3) 0.0191(3) 0.0188(3) -0.0005(2) -0.0044(2) 0.0076(2)
Si5 0.0292(3) 0.0229(3) 0.0240(3) -0.0029(2) -0.0026(2) 0.0159(2)
Si6 0.0319(3) 0.0157(3) 0.0242(3) 0.0049(2) -0.0015(2) 0.0002(2)
Si7 0.0235(3) 0.0189(3) 0.0184(3) -0.0007(2) 0.0062(2) 0.0061(2)
N1 0.0158(8) 0.0156(8) 0.0212(8) 0.0012(6) 0.0007(6) 0.0037(6)
N2 0.0177(8) 0.0201(9) 0.0302(10) 0.0036(7) 0.0015(7) 0.0012(7)
N3 0.0198(8) 0.0182(8) 0.0194(8) 0.0006(6) 0.0032(6) 0.0053(7)
C1 0.0163(9) 0.0260(10) 0.0191(10) -0.0019(8) -0.0006(7) 0.0076(8)
C2 0.0179(10) 0.0281(11) 0.0264(11) -0.0008(8) 0.0016(8) 0.0023(8)
C3 0.0202(10) 0.0313(11) 0.0289(11) -0.0012(9) -0.0001(8) 0.0116(9)
C4 0.0233(11) 0.0315(12) 0.0272(11) -0.0005(9) -0.0062(8) 0.0091(9)
C5 0.0241(10) 0.0182(10) 0.0301(11) 0.0083(8) 0.0041(8) 0.0073(8)
C6 0.0293(11) 0.0170(10) 0.0354(12) 0.0043(8) 0.0007(9) 0.0080(8)
C7 0.0395(13) 0.0292(12) 0.0322(12) 0.0140(9) 0.0005(10) 0.0131(10)
C8 0.0298(12) 0.0247(11) 0.0343(12) 0.0127(9) 0.0074(9) 0.0044(9)
C9 0.0258(10) 0.0239(10) 0.0155(9) 0.0017(8) 0.0038(8) 0.0076(8)
C10 0.0419(13) 0.0376(13) 0.0163(10) 0.0025(9) 0.0037(9) 0.0154(11)
C11 0.0290(11) 0.0268(11) 0.0225(10) 0.0024(8) 0.0077(8) 0.0114(9)
C12 0.0289(11) 0.0218(10) 0.0248(11) -0.0042(8) 0.0016(8) 0.0093(9)
C13 0.0334(14) 0.077(2) 0.0447(16) -0.0248(14) -0.0142(12) 0.0215(14)
C14 0.073(2) 0.0542(18) 0.0262(13) 0.0139(12) -0.0117(13) -0.0145(15)
C15 0.0636(18) 0.0273(12) 0.0319(13) -0.0080(10) -0.0214(12) 0.0156(12)
C16 0.0668(19) 0.0381(14) 0.0435(15) 0.0034(11) -0.0074(13) 0.0345(14)
C17 0.0394(13) 0.0293(12) 0.0325(12) -0.0108(9) -0.0044(10) 0.0204(10)
C18 0.0295(12) 0.0402(13) 0.0399(13) -0.0063(10) 0.0054(10) 0.0182(10)
C19 0.0677(19) 0.0241(13) 0.0598(18) 0.0189(12) -0.0177(15) 0.0015(12)
C20 0.0501(16) 0.0340(14) 0.0551(17) 0.0039(12) 0.0266(13) -0.0042(12)
C21 0.0420(14) 0.0350(13) 0.0333(13) 0.0084(10) -0.0063(11) -0.0111(11)
C22 0.0202(10) 0.0169(9) 0.0221(10) 0.0008(7) 0.0017(8) 0.0060(8)
C23 0.0233(10) 0.0147(9) 0.0255(10) -0.0002(8) 0.0002(8) 0.0045(8)
C24 0.0198(10) 0.0199(10) 0.0204(10) 0.0055(8) -0.0006(7) 0.0038(8)
C25 0.0185(10) 0.0225(10) 0.0258(10) 0.0015(8) 0.0026(8) 0.0068(8)
C26 0.0204(10) 0.0180(9) 0.0237(10) -0.0001(8) 0.0009(8) 0.0056(8)
C27 0.0244(11) 0.0207(11) 0.0422(13) 0.0021(9) 0.0024(9) -0.0006(9)
C28 0.0184(10) 0.0270(11) 0.0407(13) 0.0057(9) 0.0017(9) 0.0035(9)
C29 0.0488(15) 0.0414(14) 0.0186(11) 0.0023(9) 0.0055(10) 0.0110(11)
C30 0.0273(12) 0.0369(13) 0.0327(12) 0.0009(10) 0.0136(9) 0.0065(10)
C31 0.0373(13) 0.0229(11) 0.0324(12) -0.0033(9) 0.0097(10) 0.0121(9)

loop_
_atom_site_label
_atom_site_type_symbol
_atom_site_thermal_displace_type
_atom_site_fract_x
_atom_site_fract_y
_atom_site_fract_z
_atom_site_occupancy
_atom_site_U_iso_or_equiv
_atom_site_calc_flag
_atom_site_refinement_flags
Si1 Si Uani 0.71400(4) 0.69945(4) 0.25668(3) 1.000 0.0148(1) d .
Si2 Si Uani 0.79659(5) 0.67971(4) 0.39582(3) 1.000 0.0157(2) d .
Si3 Si Uani 0.64654(5) 0.86879(4) 0.22315(3) 1.000 0.0166(2) d .
Si4 Si Uani 0.52170(5) 0.79707(5) 0.09409(3) 1.000 0.0215(2) d .
Si5 Si Uani 0.53713(5) 0.98187(5) 0.30505(4) 1.000 0.0245(2) d .
Si6 Si Uani 0.81586(5) 1.01059(5) 0.19273(4) 1.000 0.0249(2) d .
Si7 Si Uani 0.86519(5) 0.59861(5) 0.10996(3) 1.000 0.0203(2) d .
N1 N Uani 0.55754(14) 0.59091(13) 0.24420(10) 1.000 0.0178(5) d .
N2 N Uani 0.22544(15) 0.34602(15) 0.21630(11) 1.000 0.0233(5) d .
N3 N Uani 0.78799(14) 0.65212(14) 0.18288(10) 1.000 0.0192(5) d .
C1 C Uani 0.97108(17) 0.72452(18) 0.39435(12) 1.000 0.0207(6) d .
C2 C Uani 1.00931(18) 0.82948(18) 0.34785(13) 1.000 0.0252(6) d .
C3 C Uani 1.01579(19) 0.62458(19) 0.34645(14) 1.000 0.0265(6) d .
C4 C Uani 1.03935(19) 0.7557(2) 0.48271(13) 1.000 0.0277(7) d .
C5 C Uani 0.74351(18) 0.51628(17) 0.41278(13) 1.000 0.0233(6) d .
C6 C Uani 0.7593(2) 0.43025(18) 0.33622(14) 1.000 0.0269(6) d .
C7 C Uani 0.8135(2) 0.4907(2) 0.48995(14) 1.000 0.0321(7) d .
C8 C Uani 0.6106(2) 0.48497(19) 0.43010(15) 1.000 0.0291(7) d .
C9 C Uani 0.74564(18) 0.78136(18) 0.48387(12) 1.000 0.0216(6) d .
C10 C Uani 0.7628(2) 0.7549(2) 0.57434(13) 1.000 0.0311(7) d .
C11 C Uani 0.61302(19) 0.77653(19) 0.46509(13) 1.000 0.0253(6) d .
C12 C Uani 0.81451(19) 0.90919(18) 0.48323(13) 1.000 0.0254(6) d .
C13 C Uani 0.3648(2) 0.8111(3) 0.10093(18) 1.000 0.0542(10) d .
C14 C Uani 0.5840(3) 0.8754(3) 0.00629(16) 1.000 0.0564(10) d .
C15 C Uani 0.5065(3) 0.6397(2) 0.05533(16) 1.000 0.0423(8) d .
C16 C Uani 0.4930(3) 1.0880(2) 0.24006(17) 1.000 0.0464(9) d .
C17 C Uani 0.6245(2) 1.0776(2) 0.40138(15) 1.000 0.0334(7) d .
C18 C Uani 0.3931(2) 0.8962(2) 0.34016(16) 1.000 0.0360(7) d .
C19 C Uani 0.7748(3) 1.1327(2) 0.14529(19) 1.000 0.0519(10) d .
C20 C Uani 0.9081(3) 0.9432(2) 0.11896(19) 1.000 0.0485(9) d .
C21 C Uani 0.9150(2) 1.0862(2) 0.29079(15) 1.000 0.0405(8) d .
C22 C Uani 0.54355(18) 0.48133(16) 0.20299(12) 1.000 0.0197(6) d .
C23 C Uani 0.43685(18) 0.39752(17) 0.19400(13) 1.000 0.0216(6) d .
C24 C Uani 0.33263(17) 0.42441(17) 0.22524(12) 1.000 0.0201(6) d .
C25 C Uani 0.34866(18) 0.54074(17) 0.26601(13) 1.000 0.0222(6) d .
C26 C Uani 0.45846(17) 0.61767(17) 0.27405(12) 1.000 0.0209(6) d .
C27 C Uani 0.2125(2) 0.22484(18) 0.18006(15) 1.000 0.0305(7) d .
C28 C Uani 0.11734(18) 0.38170(19) 0.23850(15) 1.000 0.0291(7) d .
C29 C Uani 0.8197(2) 0.6161(2) -0.00060(14) 1.000 0.0365(8) d .
C30 C Uani 1.0321(2) 0.6670(2) 0.12376(15) 1.000 0.0326(7) d .
C31 C Uani 0.8459(2) 0.43711(19) 0.10801(15) 1.000 0.0306(7) d .
H2A H Uiso 1.09661 0.84850 0.34485 1.000 0.0380 c RU
H2B H Uiso 0.98676 0.89680 0.37812 1.000 0.0380 c RU
H2C H Uiso 0.96905 0.81040 0.29079 1.000 0.0380 c RU
H3A H Uiso 0.96911 0.59717 0.29177 1.000 0.0400 c RU
H3B H Uiso 1.00569 0.55994 0.37928 1.000 0.0400 c RU
H3C H Uiso 1.10100 0.65310 0.33784 1.000 0.0400 c RU
H4A H Uiso 1.12603 0.77164 0.47728 1.000 0.0420 c RU
H4B H Uiso 1.01469 0.69011 0.51405 1.000 0.0420 c RU
H4C H Uiso 1.02066 0.82521 0.51290 1.000 0.0420 c RU
H6A H Uiso 0.73580 0.45656 0.28430 1.000 0.0400 c RU
H6B H Uiso 0.70850 0.35219 0.33908 1.000 0.0400 c RU
H6C H Uiso 0.84366 0.42737 0.33664 1.000 0.0400 c RU
H7A H Uiso 0.78203 0.40902 0.49748 1.000 0.0480 c RU
H7B H Uiso 0.80364 0.54215 0.54047 1.000 0.0480 c RU
H7C H Uiso 0.89899 0.50483 0.48064 1.000 0.0480 c RU
H8A H Uiso 0.56217 0.50149 0.38370 1.000 0.0440 c RU
H8B H Uiso 0.60000 0.53167 0.48273 1.000 0.0440 c RU
H8C H Uiso 0.58476 0.40175 0.43495 1.000 0.0440 c RU
H10A H Uiso 0.70819 0.67963 0.57971 1.000 0.0470 c RU
H10B H Uiso 0.74503 0.81671 0.61435 1.000 0.0470 c RU
H10C H Uiso 0.84606 0.75163 0.58637 1.000 0.0470 c RU
H11A H Uiso 0.60167 0.80290 0.41089 1.000 0.0380 c RU
H11B H Uiso 0.58760 0.82753 0.50959 1.000 0.0380 c RU
H11C H Uiso 0.56469 0.69607 0.46275 1.000 0.0380 c RU
H12A H Uiso 0.80650 0.92854 0.42632 1.000 0.0380 c RU
H12B H Uiso 0.89968 0.91942 0.50067 1.000 0.0380 c RU
H12C H Uiso 0.78120 0.96096 0.52229 1.000 0.0380 c RU
H13A H Uiso 0.31885 0.78052 0.04629 1.000 0.0810 c RU
H13B H Uiso 0.36586 0.89356 0.11641 1.000 0.0810 c RU
H13C H Uiso 0.32722 0.76650 0.14371 1.000 0.0810 c RU
H14A H Uiso 0.53373 0.84064 -0.04616 1.000 0.0840 c RU
H14B H Uiso 0.66624 0.86832 -0.00016 1.000 0.0840 c RU
H14C H Uiso 0.58471 0.95813 0.01930 1.000 0.0840 c RU
H15A H Uiso 0.47454 0.62155 -0.00384 1.000 0.0630 c RU
H15B H Uiso 0.45146 0.59168 0.08885 1.000 0.0630 c RU
H15C H Uiso 0.58546 0.62288 0.06056 1.000 0.0630 c RU
H16A H Uiso 0.56551 1.13924 0.22334 1.000 0.0700 c RU
H16B H Uiso 0.44834 1.13527 0.27348 1.000 0.0700 c RU
H16C H Uiso 0.44225 1.04446 0.18968 1.000 0.0700 c RU
H17A H Uiso 0.70295 1.12014 0.38651 1.000 0.0500 c RU
H17B H Uiso 0.63628 1.02902 0.44398 1.000 0.0500 c RU
H17C H Uiso 0.57999 1.13340 0.42390 1.000 0.0500 c RU
H18A H Uiso 0.34455 0.84469 0.29159 1.000 0.0540 c RU
H18B H Uiso 0.34810 0.95011 0.36525 1.000 0.0540 c RU
H18C H Uiso 0.41145 0.84899 0.38193 1.000 0.0540 c RU
H19A H Uiso 0.84524 1.17780 0.12190 1.000 0.0780 c RU
H19B H Uiso 0.74792 1.18390 0.18883 1.000 0.0780 c RU
H19C H Uiso 0.70994 1.10000 0.10042 1.000 0.0780 c RU
H20A H Uiso 0.86067 0.91119 0.06501 1.000 0.0730 c RU
H20B H Uiso 0.93222 0.88025 0.14295 1.000 0.0730 c RU
H20C H Uiso 0.97998 1.00267 0.11013 1.000 0.0730 c RU
H21A H Uiso 0.98061 1.14801 0.27639 1.000 0.0610 c RU
H21B H Uiso 0.94843 1.02936 0.31603 1.000 0.0610 c RU
H21C H Uiso 0.86745 1.12051 0.33101 1.000 0.0610 c RU
H22 H Uiso 0.61107 0.46161 0.17914 1.000 0.0240 c RU
H23 H Uiso 0.43275 0.32086 0.16663 1.000 0.0260 c RU
H25 H Uiso 0.28212 0.56497 0.28785 1.000 0.0270 c RU
H26 H Uiso 0.46609 0.69463 0.30223 1.000 0.0250 c RU
H27A H Uiso 0.22221 0.21993 0.11966 1.000 0.0460 c RU
H27B H Uiso 0.13253 0.17809 0.18867 1.000 0.0460 c RU
H27C H Uiso 0.27401 0.19482 0.20744 1.000 0.0460 c RU
H28A H Uiso 0.11598 0.45361 0.21587 1.000 0.0440 c RU
H28B H Uiso 0.11710 0.39572 0.29987 1.000 0.0440 c RU
H28C H Uiso 0.04622 0.31977 0.21469 1.000 0.0440 c RU
H29A H Uiso 0.87300 0.58778 -0.03923 1.000 0.0550 c RU
H29B H Uiso 0.82588 0.69878 -0.00342 1.000 0.0550 c RU
H29C H Uiso 0.73657 0.57073 -0.01668 1.000 0.0550 c RU
H30A H Uiso 1.07211 0.62400 0.08307 1.000 0.0490 c RU
H30B H Uiso 1.06311 0.66393 0.18098 1.000 0.0490 c RU
H30C H Uiso 1.04783 0.74857 0.11440 1.000 0.0490 c RU
H31A H Uiso 0.76153 0.39584 0.09176 1.000 0.0460 c RU
H31B H Uiso 0.86933 0.42227 0.16404 1.000 0.0460 c RU
H31C H Uiso 0.89670 0.40913 0.06722 1.000 0.0460 c RU

loop_
_atom_type_symbol
_atom_type_description
_atom_type_scat_dispersion_real
_atom_type_scat_dispersion_imag
_atom_type_scat_source
C C 0.0033 0.0016 ' International Tables Vol C Tables 4.2.6.8 and 6.1.1.4'
H H 0.0000 0.0000 ' International Tables Vol C Tables 4.2.6.8 and 6.1.1.4'
N N 0.0061 0.0033 ' International Tables Vol C Tables 4.2.6.8 and 6.1.1.4'
Si Si 0.0817 0.0704 ' International Tables Vol C Tables 4.2.6.8 and 6.1.1.4'

loop_
_geom_angle_atom_site_label_1
_geom_angle_atom_site_label_2
_geom_angle_atom_site_label_3
_geom_angle
_geom_angle_publ_flag
Si2 Si1 Si3 125.08(3) yes
Si2 Si1 N1 103.03(6) yes
Si2 Si1 N3 111.35(7) yes
Si3 Si1 N1 96.84(6) yes
Si3 Si1 N3 111.22(7) yes
N1 Si1 N3 106.08(8) yes
Si1 Si2 C1 106.25(6) yes
Si1 Si2 C5 108.97(7) yes
Si1 Si2 C9 110.74(7) yes
C1 Si2 C5 109.78(9) yes
C1 Si2 C9 110.38(9) yes
C5 Si2 C9 110.62(9) yes
Si1 Si3 Si4 104.20(3) yes
Si1 Si3 Si5 128.53(3) yes
Si1 Si3 Si6 108.27(3) yes
Si4 Si3 Si5 104.01(4) yes
Si4 Si3 Si6 106.88(3) yes
Si5 Si3 Si6 103.41(3) yes
Si3 Si4 C13 113.60(10) yes
Si3 Si4 C14 111.64(10) yes
Si3 Si4 C15 113.81(10) yes
C13 Si4 C14 107.05(15) yes
C13 Si4 C15 105.13(15) yes
C14 Si4 C15 104.94(13) yes
Si3 Si5 C16 108.97(10) yes
Si3 Si5 C17 114.97(8) yes
Si3 Si5 C18 115.25(8) yes
C16 Si5 C17 104.13(11) yes
C16 Si5 C18 105.82(13) yes
C17 Si5 C18 106.77(11) yes
Si3 Si6 C19 113.19(11) yes
Si3 Si6 C20 111.15(9) yes
Si3 Si6 C21 111.75(8) yes
C19 Si6 C20 107.92(13) yes
C19 Si6 C21 104.21(12) yes
C20 Si6 C21 108.27(13) yes
N3 Si7 C29 114.39(10) yes
N3 Si7 C30 114.54(10) yes
N3 Si7 C31 111.35(10) yes
C29 Si7 C30 104.03(11) yes
C29 Si7 C31 105.51(11) yes
C30 Si7 C31 106.21(11) yes
Si1 N1 C22 119.36(14) yes
Si1 N1 C26 123.76(13) yes
C22 N1 C26 116.88(17) yes
C24 N2 C27 121.25(18) yes
C24 N2 C28 120.63(18) yes
C27 N2 C28 118.03(18) yes
Si1 N3 Si7 177.15(12) yes
Si2 C1 C2 110.22(14) yes
Si2 C1 C3 110.70(14) yes
Si2 C1 C4 113.83(14) yes
C2 C1 C3 106.64(16) no
C2 C1 C4 108.21(17) no
C3 C1 C4 106.93(17) no
Si2 C5 C6 112.67(14) yes
Si2 C5 C7 112.16(14) yes
Si2 C5 C8 110.89(14) yes
C6 C5 C7 106.89(17) no
C6 C5 C8 107.87(17) no
C7 C5 C8 106.01(17) no
Si2 C9 C10 115.85(15) yes
Si2 C9 C11 109.67(14) yes
Si2 C9 C12 109.69(14) yes
C10 C9 C11 107.96(17) no
C10 C9 C12 107.36(17) no
C11 C9 C12 105.81(17) no
N1 C22 C23 123.19(19) yes
C22 C23 C24 120.37(19) no
N2 C24 C23 122.58(18) yes
N2 C24 C25 122.03(19) yes
C23 C24 C25 115.40(18) no
C24 C25 C26 120.43(19) no
N1 C26 C25 123.67(18) yes
C1 C2 H2A 109.00 no
C1 C2 H2B 109.00 no
C1 C2 H2C 109.00 no
H2A C2 H2B 109.00 no
H2A C2 H2C 109.00 no
H2B C2 H2C 109.00 no
C1 C3 H3A 109.00 no
C1 C3 H3B 109.00 no
C1 C3 H3C 109.00 no
H3A C3 H3B 109.00 no
H3A C3 H3C 109.00 no
H3B C3 H3C 109.00 no
C1 C4 H4A 109.00 no
C1 C4 H4B 109.00 no
C1 C4 H4C 109.00 no
H4A C4 H4B 109.00 no
H4A C4 H4C 109.00 no
H4B C4 H4C 109.00 no
C5 C6 H6A 109.00 no
C5 C6 H6B 109.00 no
C5 C6 H6C 109.00 no
H6A C6 H6B 109.00 no
H6A C6 H6C 109.00 no
H6B C6 H6C 109.00 no
C5 C7 H7A 109.00 no
C5 C7 H7B 109.00 no
C5 C7 H7C 109.00 no
H7A C7 H7B 109.00 no
H7A C7 H7C 109.00 no
H7B C7 H7C 109.00 no
C5 C8 H8A 109.00 no
C5 C8 H8B 109.00 no
C5 C8 H8C 109.00 no
H8A C8 H8B 109.00 no
H8A C8 H8C 109.00 no
H8B C8 H8C 109.00 no
C9 C10 H10A 109.00 no
C9 C10 H10B 109.00 no
C9 C10 H10C 109.00 no
H10A C10 H10B 109.00 no
H10A C10 H10C 109.00 no
H10B C10 H10C 109.00 no
C9 C11 H11A 109.00 no
C9 C11 H11B 109.00 no
C9 C11 H11C 109.00 no
H11A C11 H11B 109.00 no
H11A C11 H11C 109.00 no
H11B C11 H11C 109.00 no
C9 C12 H12A 109.00 no
C9 C12 H12B 109.00 no
C9 C12 H12C 109.00 no
H12A C12 H12B 109.00 no
H12A C12 H12C 109.00 no
H12B C12 H12C 109.00 no
Si4 C13 H13A 109.00 no
Si4 C13 H13B 109.00 no
Si4 C13 H13C 109.00 no
H13A C13 H13B 110.00 no
H13A C13 H13C 109.00 no
H13B C13 H13C 109.00 no
Si4 C14 H14A 109.00 no
Si4 C14 H14B 109.00 no
Si4 C14 H14C 109.00 no
H14A C14 H14B 109.00 no
H14A C14 H14C 110.00 no
H14B C14 H14C 109.00 no
Si4 C15 H15A 109.00 no
Si4 C15 H15B 109.00 no
Si4 C15 H15C 109.00 no
H15A C15 H15B 109.00 no
H15A C15 H15C 109.00 no
H15B C15 H15C 109.00 no
Si5 C16 H16A 109.00 no
Si5 C16 H16B 109.00 no
Si5 C16 H16C 109.00 no
H16A C16 H16B 109.00 no
H16A C16 H16C 109.00 no
H16B C16 H16C 109.00 no
Si5 C17 H17A 109.00 no
Si5 C17 H17B 109.00 no
Si5 C17 H17C 110.00 no
H17A C17 H17B 109.00 no
H17A C17 H17C 110.00 no
H17B C17 H17C 109.00 no
Si5 C18 H18A 109.00 no
Si5 C18 H18B 110.00 no
Si5 C18 H18C 109.00 no
H18A C18 H18B 109.00 no
H18A C18 H18C 109.00 no
H18B C18 H18C 109.00 no
Si6 C19 H19A 109.00 no
Si6 C19 H19B 109.00 no
Si6 C19 H19C 109.00 no
H19A C19 H19B 109.00 no
H19A C19 H19C 109.00 no
H19B C19 H19C 110.00 no
Si6 C20 H20A 109.00 no
Si6 C20 H20B 109.00 no
Si6 C20 H20C 109.00 no
H20A C20 H20B 109.00 no
H20A C20 H20C 109.00 no
H20B C20 H20C 109.00 no
Si6 C21 H21A 109.00 no
Si6 C21 H21B 109.00 no
Si6 C21 H21C 109.00 no
H21A C21 H21B 110.00 no
H21A C21 H21C 109.00 no
H21B C21 H21C 109.00 no
N1 C22 H22 118.00 no
C23 C22 H22 118.00 no
C22 C23 H23 120.00 no
C24 C23 H23 120.00 no
C24 C25 H25 120.00 no
C26 C25 H25 120.00 no
N1 C26 H26 118.00 no
C25 C26 H26 118.00 no
N2 C27 H27A 109.00 no
N2 C27 H27B 109.00 no
N2 C27 H27C 109.00 no
H27A C27 H27B 109.00 no
H27A C27 H27C 109.00 no
H27B C27 H27C 109.00 no
N2 C28 H28A 109.00 no
N2 C28 H28B 109.00 no
N2 C28 H28C 109.00 no
H28A C28 H28B 109.00 no
H28A C28 H28C 109.00 no
H28B C28 H28C 109.00 no
Si7 C29 H29A 109.00 no
Si7 C29 H29B 109.00 no
Si7 C29 H29C 109.00 no
H29A C29 H29B 109.00 no
H29A C29 H29C 109.00 no
H29B C29 H29C 110.00 no
Si7 C30 H30A 109.00 no
Si7 C30 H30B 109.00 no
Si7 C30 H30C 109.00 no
H30A C30 H30B 109.00 no
H30A C30 H30C 109.00 no
H30B C30 H30C 109.00 no
Si7 C31 H31A 109.00 no
Si7 C31 H31B 109.00 no
Si7 C31 H31C 109.00 no
H31A C31 H31B 109.00 no
H31A C31 H31C 109.00 no
H31B C31 H31C 109.00 no

loop_
_geom_bond_atom_site_label_1
_geom_bond_atom_site_label_2
_geom_bond_distance
_geom_bond_publ_flag
Si1 Si2 2.453(2) yes
Si1 Si3 2.450(2) yes
Si1 N1 1.928(2) yes
Si1 N3 1.616(2) yes
Si2 C1 1.951(3) yes
Si2 C5 1.958(3) yes
Si2 C9 1.948(3) yes
Si3 Si4 2.396(2) yes
Si3 Si5 2.381(2) yes
Si3 Si6 2.368(2) yes
Si4 C13 1.862(3) yes
Si4 C14 1.875(3) yes
Si4 C15 1.861(3) yes
Si5 C16 1.892(3) yes
Si5 C17 1.879(3) yes
Si5 C18 1.880(3) yes
Si6 C19 1.880(3) yes
Si6 C20 1.864(4) yes
Si6 C21 1.883(3) yes
Si7 N3 1.660(2) yes
Si7 C29 1.884(3) yes
Si7 C30 1.884(3) yes
Si7 C31 1.882(3) yes
N1 C22 1.353(3) yes
N1 C26 1.351(3) yes
N2 C24 1.342(3) yes
N2 C27 1.454(3) yes
N2 C28 1.457(3) yes
C1 C2 1.530(3) no
C1 C3 1.542(3) no
C1 C4 1.544(3) no
C5 C6 1.543(3) no
C5 C7 1.552(3) no
C5 C8 1.533(3) no
C9 C10 1.545(3) no
C9 C11 1.528(3) no
C9 C12 1.540(3) no
C22 C23 1.369(3) no
C23 C24 1.415(3) no
C24 C25 1.418(3) no
C25 C26 1.357(3) no
C2 H2A 0.9800 no
C2 H2B 0.9800 no
C2 H2C 0.9800 no
C3 H3A 0.9800 no
C3 H3B 0.9800 no
C3 H3C 0.9800 no
C4 H4A 0.9800 no
C4 H4B 0.9800 no
C4 H4C 0.9800 no
C6 H6A 0.9800 no
C6 H6B 0.9800 no
C6 H6C 0.9800 no
C7 H7A 0.9800 no
C7 H7B 0.9800 no
C7 H7C 0.9800 no
C8 H8A 0.9800 no
C8 H8B 0.9800 no
C8 H8C 0.9800 no
C10 H10A 0.9800 no
C10 H10B 0.9800 no
C10 H10C 0.9800 no
C11 H11A 0.9800 no
C11 H11B 0.9800 no
C11 H11C 0.9800 no
C12 H12A 0.9800 no
C12 H12B 0.9800 no
C12 H12C 0.9800 no
C13 H13A 0.9800 no
C13 H13B 0.9800 no
C13 H13C 0.9800 no
C14 H14A 0.9800 no
C14 H14B 0.9800 no
C14 H14C 0.9800 no
C15 H15A 0.9800 no
C15 H15B 0.9800 no
C15 H15C 0.9800 no
C16 H16A 0.9800 no
C16 H16B 0.9800 no
C16 H16C 0.9800 no
C17 H17A 0.9800 no
C17 H17B 0.9800 no
C17 H17C 0.9800 no
C18 H18A 0.9800 no
C18 H18B 0.9800 no
C18 H18C 0.9800 no
C19 H19A 0.9800 no
C19 H19B 0.9800 no
C19 H19C 0.9800 no
C20 H20A 0.9800 no
C20 H20B 0.9800 no
C20 H20C 0.9800 no
C21 H21A 0.9800 no
C21 H21B 0.9800 no
C21 H21C 0.9800 no
C22 H22 0.9500 no
C23 H23 0.9500 no
C25 H25 0.9500 no
C26 H26 0.9500 no
C27 H27A 0.9800 no
C27 H27B 0.9800 no
C27 H27C 0.9800 no
C28 H28A 0.9800 no
C28 H28B 0.9800 no
C28 H28C 0.9800 no
C29 H29A 0.9800 no
C29 H29B 0.9800 no
C29 H29C 0.9800 no
C30 H30A 0.9800 no
C30 H30B 0.9800 no
C30 H30C 0.9800 no
C31 H31A 0.9800 no
C31 H31B 0.9800 no
C31 H31C 0.9800 no

loop_
_geom_hbond_atom_site_label_D
_geom_hbond_atom_site_label_H
_geom_hbond_atom_site_label_A
_geom_hbond_distance_DH
_geom_hbond_distance_HA
_geom_hbond_distance_DA
_geom_hbond_angle_DHA
_geom_hbond_publ_flag
C8 H8A N1 0.9800 2.6200 3.485(4) 148.00 yes

loop_
_geom_torsion_atom_site_label_1
_geom_torsion_atom_site_label_2
_geom_torsion_atom_site_label_3
_geom_torsion_atom_site_label_4
_geom_torsion
_geom_torsion_publ_flag
Si3 Si1 Si2 C1 -97.54(7) no
Si3 Si1 Si2 C5 144.24(7) no
Si3 Si1 Si2 C9 22.35(8) no
N1 Si1 Si2 C1 154.29(8) no
N1 Si1 Si2 C5 36.07(9) no
N1 Si1 Si2 C9 -85.82(9) no
N3 Si1 Si2 C1 40.99(10) no
N3 Si1 Si2 C5 -77.23(10) no
N3 Si1 Si2 C9 160.87(10) no
Si2 Si1 Si3 Si4 -161.62(4) no
Si2 Si1 Si3 Si5 -40.24(5) no
Si2 Si1 Si3 Si6 84.87(4) no
N1 Si1 Si3 Si4 -50.42(6) no
N1 Si1 Si3 Si5 70.96(6) no
N1 Si1 Si3 Si6 -163.93(6) no
N3 Si1 Si3 Si4 59.81(7) no
N3 Si1 Si3 Si5 -178.81(7) no
N3 Si1 Si3 Si6 -53.70(7) no
Si2 Si1 N1 C22 -95.02(14) no
Si2 Si1 N1 C26 85.42(15) no
Si3 Si1 N1 C22 136.53(14) no
Si3 Si1 N1 C26 -43.03(16) no
N3 Si1 N1 C22 22.09(16) no
N3 Si1 N1 C26 -157.48(15) no
Si1 Si2 C1 C2 39.78(14) no
Si1 Si2 C1 C3 -77.95(14) no
Si1 Si2 C1 C4 161.57(14) no
C5 Si2 C1 C2 157.47(13) no
C5 Si2 C1 C3 39.73(16) no
C5 Si2 C1 C4 -80.75(17) no
C9 Si2 C1 C2 -80.34(15) no
C9 Si2 C1 C3 161.93(14) no
C9 Si2 C1 C4 41.45(18) no
Si1 Si2 C5 C6 46.77(16) no
Si1 Si2 C5 C7 167.44(13) no
Si1 Si2 C5 C8 -74.26(15) no
C1 Si2 C5 C6 -69.21(17) no
C1 Si2 C5 C7 51.46(17) no
C1 Si2 C5 C8 169.77(14) no
C9 Si2 C5 C6 168.74(15) no
C9 Si2 C5 C7 -70.60(17) no
C9 Si2 C5 C8 47.71(17) no
Si1 Si2 C9 C10 164.66(14) no
Si1 Si2 C9 C11 42.17(15) no
Si1 Si2 C9 C12 -73.64(14) no
C1 Si2 C9 C10 -77.97(17) no
C1 Si2 C9 C11 159.54(14) no
C1 Si2 C9 C12 43.74(16) no
C5 Si2 C9 C10 43.73(18) no
C5 Si2 C9 C11 -78.76(16) no
C5 Si2 C9 C12 165.44(14) no
Si1 Si3 Si4 C13 121.19(12) no
Si1 Si3 Si4 C14 -117.65(12) no
Si1 Si3 Si4 C15 0.92(11) no
Si5 Si3 Si4 C13 -15.31(12) no
Si5 Si3 Si4 C14 105.85(12) no
Si5 Si3 Si4 C15 -135.58(11) no
Si6 Si3 Si4 C13 -124.31(12) no
Si6 Si3 Si4 C14 -3.15(12) no
Si6 Si3 Si4 C15 115.42(11) no
Si1 Si3 Si5 C16 -172.36(10) no
Si1 Si3 Si5 C17 71.23(9) no
Si1 Si3 Si5 C18 -53.62(10) no
Si4 Si3 Si5 C16 -50.91(10) no
Si4 Si3 Si5 C17 -167.32(9) no
Si4 Si3 Si5 C18 67.83(9) no
Si6 Si3 Si5 C16 60.63(10) no
Si6 Si3 Si5 C17 -55.78(9) no
Si6 Si3 Si5 C18 179.37(9) no
Si1 Si3 Si6 C19 168.62(10) no
Si1 Si3 Si6 C20 46.98(11) no
Si1 Si3 Si6 C21 -74.09(9) no
Si4 Si3 Si6 C19 56.90(11) no
Si4 Si3 Si6 C20 -64.74(11) no
Si4 Si3 Si6 C21 174.19(8) no
Si5 Si3 Si6 C19 -52.51(11) no
Si5 Si3 Si6 C20 -174.16(11) no
Si5 Si3 Si6 C21 64.77(9) no
Si1 N1 C22 C23 177.49(16) no
C26 N1 C22 C23 -2.9(3) no
Si1 N1 C26 C25 -179.25(16) no
C22 N1 C26 C25 1.2(3) no
C27 N2 C24 C23 5.5(3) no
C27 N2 C24 C25 -175.28(19) no
C28 N2 C24 C23 -171.12(19) no
C28 N2 C24 C25 8.1(3) no
N1 C22 C23 C24 2.8(3) no
C22 C23 C24 N2 178.48(19) no
C22 C23 C24 C25 -0.8(3) no
N2 C24 C25 C26 179.89(19) no
C23 C24 C25 C26 -0.8(3) no
C24 C25 C26 N1 0.7(3) no
